data_4103179
loop_
_publ_author_name
'Chao Chen'
'Gerald Kehr'
'Roland Fr\"ohlich'
'Gerhard Erker'

_publ_section_title
;
 Carbon-Carbon Bond Activation by 1,1-Carboboration of Internal Alkynes
;
_journal_name_full 'Journal of the American Chemical Society'
_journal_page_first 13594
_journal_page_last 13595
_journal_paper_doi 10.1021/ja106365j
_journal_volume 132
_journal_year 2010
_chemical_formula_sum 'C23 H22'
_chemical_formula_weight 298.41
_chemical_name_systematic
; 
 ? 
;
_space_group_IT_number 15
_symmetry_cell_setting monoclinic
_symmetry_space_group_name_Hall '-C 2yc'
_symmetry_space_group_name_H-M 'C 1 2/c 1'
_atom_sites_solution_hydrogens geom
_atom_sites_solution_primary direct
_atom_sites_solution_secondary difmap
_audit_creation_method SHELXL-97
_cell_angle_alpha 90.00
_cell_angle_beta 103.369(4)
_cell_angle_gamma 90.00
_cell_formula_units_Z 8
_cell_length_a 31.2753(10)
_cell_length_b 5.7604(2)
_cell_length_c 20.1748(11)
_cell_measurement_reflns_used 2947
_cell_measurement_temperature 223(2)
_cell_measurement_theta_max 68.25
_cell_measurement_theta_min 0.88
_cell_volume 3536.2(3)
_computing_cell_refinement 'Collect (Nonius B.V., 1998)'
_computing_data_collection 'Collect (Nonius B.V., 1998)'
_computing_data_reduction 'Denzo-SMN (Otwinowski & Minor, 1997)'
_computing_molecular_graphics 'XP (BrukerAXS, 2000)'
_computing_publication_material 'SHELXL-97 (Sheldrick, 1997)'
_computing_structure_refinement 'SHELXL-97 (Sheldrick, 1997)'
_computing_structure_solution 'SHELXS-97 (Sheldrick, 1990)'
_diffrn_ambient_temperature 223(2)
_diffrn_measured_fraction_theta_full 0.954
_diffrn_measured_fraction_theta_max 0.954
_diffrn_measurement_device_type 'Nonius KappaCCD APEXII'
_diffrn_measurement_method '\w and \f scans'
_diffrn_radiation_monochromator graphite
_diffrn_radiation_source 'fine-focus sealed tube'
_diffrn_radiation_type CuK\a
_diffrn_radiation_wavelength 1.54178
_diffrn_reflns_av_R_equivalents 0.045
_diffrn_reflns_av_sigmaI/netI 0.0344
_diffrn_reflns_limit_h_max 36
_diffrn_reflns_limit_h_min -35
_diffrn_reflns_limit_k_max 6
_diffrn_reflns_limit_k_min -6
_diffrn_reflns_limit_l_max 23
_diffrn_reflns_limit_l_min -23
_diffrn_reflns_number 10973
_diffrn_reflns_theta_full 67.25
_diffrn_reflns_theta_max 67.25
_diffrn_reflns_theta_min 4.51
_exptl_absorpt_coefficient_mu 0.471
_exptl_absorpt_correction_T_max 0.9544
_exptl_absorpt_correction_T_min 0.8525
_exptl_absorpt_correction_type multi-scan
_exptl_absorpt_process_details 'Denzo (Otwinowski, Borek, Majewski & Minor, 2003)'
_exptl_crystal_colour colourless
_exptl_crystal_density_diffrn 1.121
_exptl_crystal_density_method 'not measured'
_exptl_crystal_description needle
_exptl_crystal_F_000 1280
_exptl_crystal_size_max 0.35
_exptl_crystal_size_mid 0.15
_exptl_crystal_size_min 0.10
_refine_diff_density_max 0.163
_refine_diff_density_min -0.147
_refine_diff_density_rms 0.037
_refine_ls_extinction_method none
_refine_ls_goodness_of_fit_ref 1.026
_refine_ls_hydrogen_treatment constr
_refine_ls_matrix_type full
_refine_ls_number_parameters 211
_refine_ls_number_reflns 3015
_refine_ls_number_restraints 0
_refine_ls_restrained_S_all 1.026
_refine_ls_R_factor_all 0.0548
_refine_ls_R_factor_gt 0.0465
_refine_ls_shift/su_max 0.000
_refine_ls_shift/su_mean 0.000
_refine_ls_structure_factor_coef Fsqd
_refine_ls_weighting_details 'calc w=1/[\s^2^(Fo^2^)+(0.0647P)^2^+1.7499P] where P=(Fo^2^+2Fc^2^)/3'
_refine_ls_weighting_scheme calc
_refine_ls_wR_factor_gt 0.1208
_refine_ls_wR_factor_ref 0.1279
_reflns_number_gt 2547
_reflns_number_total 3015
_reflns_threshold_expression >2sigma(I)
_cod_data_source_file ja106365j_si_004.cif
_cod_data_source_block erk5666
_cod_database_code 4103179

loop_
_symmetry_equiv_pos_as_xyz
'x, y, z'
'-x, y, -z+1/2'
'x+1/2, y+1/2, z'
'-x+1/2, y+1/2, -z+1/2'
'-x, -y, -z'
'x, -y, z-1/2'
'-x+1/2, -y+1/2, -z'
'x+1/2, -y+1/2, z-1/2'

loop_
_atom_site_label
_atom_site_type_symbol
_atom_site_fract_x
_atom_site_fract_y
_atom_site_fract_z
_atom_site_U_iso_or_equiv
_atom_site_adp_type
_atom_site_occupancy
_atom_site_symmetry_multiplicity
_atom_site_calc_flag
_atom_site_refinement_flags
C1 C 0.09809(5) 0.0214(3) 0.18014(8) 0.0425(4) Uani 1 1 d .
C2 C 0.11224(5) 0.0914(3) 0.24534(8) 0.0459(4) Uani 1 1 d .
C3 C 0.08213(6) 0.1052(4) 0.29391(9) 0.0654(5) Uani 1 1 d .
H3A H 0.0524 0.0659 0.2699 0.098 Uiso 1 1 calc R
H3B H 0.0826 0.2617 0.3119 0.098 Uiso 1 1 calc R
H3C H 0.0920 -0.0029 0.3312 0.098 Uiso 1 1 calc R
C11 C 0.05320(5) -0.0791(3) 0.15458(8) 0.0434(4) Uani 1 1 d .
C12 C 0.04140(6) -0.2890(3) 0.17909(9) 0.0554(5) Uani 1 1 d .
H12 H 0.0612 -0.3639 0.2148 0.066 Uiso 1 1 calc R
C13 C 0.00115(6) -0.3896(3) 0.15192(9) 0.0583(5) Uani 1 1 d .
H13 H -0.0059 -0.5321 0.1695 0.070 Uiso 1 1 calc R
C14 C -0.02902(5) -0.2853(3) 0.09940(8) 0.0515(4) Uani 1 1 d .
C15 C -0.01778(5) -0.0735(3) 0.07590(8) 0.0527(4) Uani 1 1 d .
H15 H -0.0380 0.0035 0.0412 0.063 Uiso 1 1 calc R
C16 C 0.02267(5) 0.0270(3) 0.10251(8) 0.0487(4) Uani 1 1 d .
H16 H 0.0296 0.1698 0.0850 0.058 Uiso 1 1 calc R
C17 C -0.07234(7) -0.3988(4) 0.06806(12) 0.0761(6) Uani 1 1 d .
H17A H -0.0681 -0.5647 0.0645 0.114 Uiso 1 1 calc R
H17B H -0.0839 -0.3347 0.0230 0.114 Uiso 1 1 calc R
H17C H -0.0929 -0.3701 0.0965 0.114 Uiso 1 1 calc R
C21 C 0.12470(5) 0.0337(3) 0.12764(7) 0.0389(4) Uani 1 1 d .
C22 C 0.12236(5) -0.1447(3) 0.08014(8) 0.0439(4) Uani 1 1 d .
H22 H 0.1047 -0.2750 0.0826 0.053 Uiso 1 1 calc R
C23 C 0.14549(5) -0.1338(3) 0.02948(8) 0.0477(4) Uani 1 1 d .
H23 H 0.1434 -0.2574 -0.0015 0.057 Uiso 1 1 calc R
C24 C 0.17160(5) 0.0554(3) 0.02359(8) 0.0477(4) Uani 1 1 d .
C25 C 0.17377(5) 0.2341(3) 0.07027(7) 0.0470(4) Uani 1 1 d .
H25 H 0.1913 0.3646 0.0673 0.056 Uiso 1 1 calc R
C26 C 0.15083(5) 0.2248(3) 0.12099(7) 0.0433(4) Uani 1 1 d .
H26 H 0.1528 0.3494 0.1516 0.052 Uiso 1 1 calc R
C27 C 0.19652(7) 0.0662(5) -0.03212(10) 0.0773(7) Uani 1 1 d .
H27A H 0.2026 0.2269 -0.0410 0.116 Uiso 1 1 calc R
H27B H 0.1790 -0.0035 -0.0733 0.116 Uiso 1 1 calc R
H27C H 0.2240 -0.0180 -0.0179 0.116 Uiso 1 1 calc R
C31 C 0.15877(5) 0.1545(3) 0.27611(7) 0.0420(4) Uani 1 1 d .
C32 C 0.19240(5) -0.0002(3) 0.27379(7) 0.0442(4) Uani 1 1 d .
H32 H 0.1857 -0.1412 0.2502 0.053 Uiso 1 1 calc R
C33 C 0.23560(5) 0.0489(3) 0.30542(8) 0.0491(4) Uani 1 1 d .
H33 H 0.2578 -0.0591 0.3035 0.059 Uiso 1 1 calc R
C34 C 0.24619(6) 0.2552(3) 0.33969(8) 0.0528(4) Uani 1 1 d .
H34 H 0.2755 0.2888 0.3612 0.063 Uiso 1 1 calc R
C35 C 0.21340(6) 0.4118(3) 0.34221(9) 0.0543(4) Uani 1 1 d .
H35 H 0.2205 0.5536 0.3652 0.065 Uiso 1 1 calc R
C36 C 0.17008(6) 0.3627(3) 0.31125(8) 0.0501(4) Uani 1 1 d .
H36 H 0.1480 0.4707 0.3139 0.060 Uiso 1 1 calc R

loop_
_atom_site_aniso_label
_atom_site_aniso_U_11
_atom_site_aniso_U_22
_atom_site_aniso_U_33
_atom_site_aniso_U_23
_atom_site_aniso_U_13
_atom_site_aniso_U_12
C1 0.0425(8) 0.0410(8) 0.0428(8) 0.0008(7) 0.0073(6) -0.0003(7)
C2 0.0450(9) 0.0497(9) 0.0429(8) -0.0007(7) 0.0095(7) 0.0003(7)
C3 0.0553(10) 0.0916(15) 0.0521(10) -0.0107(10) 0.0185(8) -0.0079(10)
C11 0.0420(8) 0.0485(9) 0.0398(8) -0.0007(7) 0.0095(6) -0.0009(7)
C12 0.0500(9) 0.0571(11) 0.0543(9) 0.0131(8) 0.0022(8) -0.0048(8)
C13 0.0542(10) 0.0570(11) 0.0619(10) 0.0074(9) 0.0094(8) -0.0111(8)
C14 0.0434(9) 0.0614(11) 0.0499(9) -0.0057(8) 0.0108(7) -0.0057(8)
C15 0.0432(9) 0.0654(11) 0.0462(9) 0.0048(8) 0.0037(7) 0.0033(8)
C16 0.0469(9) 0.0495(9) 0.0486(9) 0.0057(7) 0.0088(7) -0.0016(8)
C17 0.0564(11) 0.0879(16) 0.0765(13) -0.0039(12) 0.0001(10) -0.0181(11)
C21 0.0373(7) 0.0390(8) 0.0373(8) 0.0005(6) 0.0023(6) -0.0012(6)
C22 0.0419(8) 0.0404(8) 0.0474(8) -0.0041(7) 0.0061(7) -0.0062(7)
C23 0.0442(8) 0.0518(10) 0.0451(8) -0.0117(7) 0.0062(7) -0.0035(7)
C24 0.0415(8) 0.0616(11) 0.0377(8) -0.0011(7) 0.0041(6) -0.0055(8)
C25 0.0487(9) 0.0485(9) 0.0403(8) 0.0031(7) 0.0030(7) -0.0117(7)
C26 0.0503(8) 0.0394(8) 0.0368(7) -0.0021(6) 0.0030(6) -0.0046(7)
C27 0.0766(13) 0.1063(18) 0.0540(11) -0.0167(12) 0.0256(10) -0.0274(13)
C31 0.0470(8) 0.0460(9) 0.0324(7) 0.0010(6) 0.0079(6) -0.0019(7)
C32 0.0510(9) 0.0430(9) 0.0367(8) -0.0011(7) 0.0063(7) -0.0012(7)
C33 0.0468(9) 0.0565(10) 0.0414(8) 0.0024(8) 0.0049(7) 0.0029(8)
C34 0.0497(9) 0.0651(11) 0.0398(8) 0.0016(8) 0.0026(7) -0.0103(9)
C35 0.0655(11) 0.0492(10) 0.0455(9) -0.0079(8) 0.0072(8) -0.0117(9)
C36 0.0573(10) 0.0466(9) 0.0457(9) -0.0051(7) 0.0106(7) 0.0023(8)

loop_
_atom_type_symbol
_atom_type_description
_atom_type_scat_dispersion_real
_atom_type_scat_dispersion_imag
_atom_type_scat_source
C C 0.0181 0.0091 'International Tables Vol C Tables 4.2.6.8 and 6.1.1.4'
H H 0.0000 0.0000 'International Tables Vol C Tables 4.2.6.8 and 6.1.1.4'

loop_
_geom_angle_atom_site_label_1
_geom_angle_atom_site_label_2
_geom_angle_atom_site_label_3
_geom_angle
C2 C1 C21 124.53(14)
C2 C1 C11 121.47(14)
C21 C1 C11 114.00(12)
C1 C2 C31 123.24(14)
C1 C2 C3 122.37(15)
C31 C2 C3 114.36(13)
C2 C3 H3A 109.5
C2 C3 H3B 109.5
H3A C3 H3B 109.5
C2 C3 H3C 109.5
H3A C3 H3C 109.5
H3B C3 H3C 109.5
C16 C11 C12 117.41(15)
C16 C11 C1 121.17(15)
C12 C11 C1 121.31(14)
C13 C12 C11 121.18(16)
C13 C12 H12 119.4
C11 C12 H12 119.4
C12 C13 C14 121.36(17)
C12 C13 H13 119.3
C14 C13 H13 119.3
C13 C14 C15 117.61(16)
C13 C14 C17 121.42(18)
C15 C14 C17 120.96(17)
C16 C15 C14 121.23(16)
C16 C15 H15 119.4
C14 C15 H15 119.4
C15 C16 C11 121.18(16)
C15 C16 H16 119.4
C11 C16 H16 119.4
C14 C17 H17A 109.5
C14 C17 H17B 109.5
H17A C17 H17B 109.5
C14 C17 H17C 109.5
H17A C17 H17C 109.5
H17B C17 H17C 109.5
C22 C21 C26 116.97(14)
C22 C21 C1 120.20(13)
C26 C21 C1 122.74(14)
C23 C22 C21 121.37(14)
C23 C22 H22 119.3
C21 C22 H22 119.3
C24 C23 C22 121.27(15)
C24 C23 H23 119.4
C22 C23 H23 119.4
C23 C24 C25 117.64(14)
C23 C24 C27 120.86(16)
C25 C24 C27 121.50(16)
C26 C25 C24 121.50(15)
C26 C25 H25 119.2
C24 C25 H25 119.2
C25 C26 C21 121.23(14)
C25 C26 H26 119.4
C21 C26 H26 119.4
C24 C27 H27A 109.5
C24 C27 H27B 109.5
H27A C27 H27B 109.5
C24 C27 H27C 109.5
H27A C27 H27C 109.5
H27B C27 H27C 109.5
C32 C31 C36 117.63(14)
C32 C31 C2 120.28(14)
C36 C31 C2 122.00(15)
C33 C32 C31 121.35(15)
C33 C32 H32 119.3
C31 C32 H32 119.3
C34 C33 C32 120.26(17)
C34 C33 H33 119.9
C32 C33 H33 119.9
C35 C34 C33 119.34(16)
C35 C34 H34 120.3
C33 C34 H34 120.3
C34 C35 C36 120.65(16)
C34 C35 H35 119.7
C36 C35 H35 119.7
C35 C36 C31 120.76(16)
C35 C36 H36 119.6
C31 C36 H36 119.6

loop_
_geom_bond_atom_site_label_1
_geom_bond_atom_site_label_2
_geom_bond_distance
C1 C2 1.349(2)
C1 C21 1.492(2)
C1 C11 1.496(2)
C2 C31 1.489(2)
C2 C3 1.510(2)
C3 H3A 0.9700
C3 H3B 0.9700
C3 H3C 0.9700
C11 C16 1.387(2)
C11 C12 1.388(2)
C12 C13 1.379(2)
C12 H12 0.9400
C13 C14 1.383(3)
C13 H13 0.9400
C14 C15 1.384(3)
C14 C17 1.506(2)
C15 C16 1.382(2)
C15 H15 0.9400
C16 H16 0.9400
C17 H17A 0.9700
C17 H17B 0.9700
C17 H17C 0.9700
C21 C22 1.396(2)
C21 C26 1.396(2)
C22 C23 1.383(2)
C22 H22 0.9400
C23 C24 1.383(2)
C23 H23 0.9400
C24 C25 1.386(2)
C24 C27 1.510(2)
C25 C26 1.380(2)
C25 H25 0.9400
C26 H26 0.9400
C27 H27A 0.9700
C27 H27B 0.9700
C27 H27C 0.9700
C31 C32 1.387(2)
C31 C36 1.396(2)
C32 C33 1.383(2)
C32 H32 0.9400
C33 C34 1.377(3)
C33 H33 0.9400
C34 C35 1.375(3)
C34 H34 0.9400
C35 C36 1.384(2)
C35 H35 0.9400
C36 H36 0.9400

loop_
_geom_torsion_atom_site_label_1
_geom_torsion_atom_site_label_2
_geom_torsion_atom_site_label_3
_geom_torsion_atom_site_label_4
_geom_torsion
C21 C1 C2 C31 -10.2(3)
C11 C1 C2 C31 169.31(15)
C21 C1 C2 C3 171.61(16)
C11 C1 C2 C3 -8.8(3)
C2 C1 C11 C16 118.63(18)
C21 C1 C11 C16 -61.8(2)
C2 C1 C11 C12 -65.3(2)
C21 C1 C11 C12 114.25(17)
C16 C11 C12 C13 1.0(3)
C1 C11 C12 C13 -175.17(17)
C11 C12 C13 C14 -0.2(3)
C12 C13 C14 C15 -1.3(3)
C12 C13 C14 C17 177.87(18)
C13 C14 C15 C16 1.9(3)
C17 C14 C15 C16 -177.25(18)
C14 C15 C16 C11 -1.1(3)
C12 C11 C16 C15 -0.4(2)
C1 C11 C16 C15 175.80(15)
C2 C1 C21 C22 141.59(17)
C11 C1 C21 C22 -38.0(2)
C2 C1 C21 C26 -41.9(2)
C11 C1 C21 C26 138.52(15)
C26 C21 C22 C23 1.0(2)
C1 C21 C22 C23 177.71(14)
C21 C22 C23 C24 -0.5(2)
C22 C23 C24 C25 0.0(2)
C22 C23 C24 C27 -179.68(17)
C23 C24 C25 C26 0.1(2)
C27 C24 C25 C26 179.69(17)
C24 C25 C26 C21 0.5(2)
C22 C21 C26 C25 -1.0(2)
C1 C21 C26 C25 -177.60(14)
C1 C2 C31 C32 -54.4(2)
C3 C2 C31 C32 123.94(17)
C1 C2 C31 C36 129.26(18)
C3 C2 C31 C36 -52.5(2)
C36 C31 C32 C33 0.3(2)
C2 C31 C32 C33 -176.20(14)
C31 C32 C33 C34 -0.5(2)
C32 C33 C34 C35 0.1(2)
C33 C34 C35 C36 0.6(2)
C34 C35 C36 C31 -0.8(3)
C32 C31 C36 C35 0.3(2)
C2 C31 C36 C35 176.79(15)

loop_
_cod_related_entry_id
_cod_related_entry_database
_cod_related_entry_code
1 ChemSpider 9510468
